data_4061546
loop_
_publ_author_name
'Roger, M.'
'Belkhiri, L.'
'Thu\'ery, P.'
'Arliguie, T.'
'Fourmigu\'e, M.'
'Boucekkine, A.'
'Ephritikhine, M.'

_publ_section_title
;
Lanthanide(III) / Actinide(III) Differentiation
 in Mixed Cyclopentadienyl / Dithiolene Compounds from
 X-Ray Diffraction and Density Functional Theory Analysis
;
_journal_issue 21
_journal_name_full Organometallics
_journal_page_first 4940
_journal_page_last 4952
_journal_paper_doi 10.1021/om050329z
_journal_volume 24
_journal_year 2005
_chemical_formula_moiety 'C24 H34 S4 U'
_chemical_formula_sum 'C18 H25.5 S3 U0.75'
_chemical_formula_weight 516.59
_space_group_IT_number 62
_symmetry_cell_setting orthorhombic
_symmetry_space_group_name_Hall '-P 2ac 2n'
_symmetry_space_group_name_H-M 'P n m a'
_cell_angle_alpha 90.00
_cell_angle_beta 90.00
_cell_angle_gamma 90.00
_cell_formula_units_Z 16
_cell_length_a 14.1090(9)
_cell_length_b 42.263(3)
_cell_length_c 12.8230(9)
_cell_measurement_temperature 293(2)
_cell_volume 7646.2(9)
_diffrn_ambient_temperature 293(2)
_exptl_crystal_density_diffrn 1.795
_cod_original_formula_sum 'C18 H25.50 S3 U0.75'
_cod_database_code 4061546

loop_
_symmetry_equiv_pos_as_xyz
'x, y, z'
'-x+1/2, -y, z+1/2'
'-x, y+1/2, -z'
'x+1/2, -y+1/2, -z+1/2'
'-x, -y, -z'
'x-1/2, y, -z-1/2'
'x, -y-1/2, z'
'-x-1/2, y-1/2, z-1/2'

loop_
_atom_site_label
_atom_site_type_symbol
_atom_site_fract_x
_atom_site_fract_y
_atom_site_fract_z
_atom_site_U_iso_or_equiv
_atom_site_adp_type
_atom_site_occupancy
_atom_site_symmetry_multiplicity
_atom_site_calc_flag
_atom_site_refinement_flags
_atom_site_disorder_assembly
_atom_site_disorder_group
U1 U 0.10763(3) 0.084451(10) 0.01869(3) 0.04373(12) Uani 1 1 d . . .
S1 S -0.0089(3) 0.04853(9) 0.1264(2) 0.0613(8) Uani 1 1 d . . .
S2 S 0.0321(3) 0.12648(9) 0.1475(3) 0.0619(8) Uani 1 1 d . . .
S3 S 0.0711(3) 0.11903(13) 0.3661(3) 0.0929(15) Uani 1 1 d . . .
S4 S 0.0352(3) 0.03913(12) 0.3416(3) 0.0832(12) Uani 1 1 d . . .
C1 C 0.0276(8) 0.0670(4) 0.2404(8) 0.053(3) Uani 1 1 d . . .
C2 C 0.0426(8) 0.0987(4) 0.2502(8) 0.059(4) Uani 1 1 d . . .
C3 C 0.062(3) 0.0898(8) 0.4650(15) 0.173(14) Uani 1 1 d . . .
H3A1 H 0.1138 0.0938 0.5126 0.208 Uiso 1 1 calc R . .
H3A2 H 0.0042 0.0948 0.5031 0.208 Uiso 1 1 calc R . .
C4 C 0.060(4) 0.0624(9) 0.4526(16) 0.23(2) Uani 1 1 d . . .
H4A1 H 0.0170 0.0546 0.5054 0.278 Uiso 1 1 calc R . .
H4A2 H 0.1229 0.0554 0.4745 0.278 Uiso 1 1 calc R . .
C5 C 0.0045(9) 0.1196(3) -0.1173(8) 0.052(3) Uani 1 1 d . . .
C6 C 0.0726(9) 0.1045(4) -0.1797(9) 0.061(3) Uani 1 1 d . . .
C7 C 0.0501(11) 0.0710(3) -0.1794(9) 0.063(3) Uani 1 1 d . . .
C8 C -0.0315(10) 0.0671(3) -0.1187(9) 0.062(3) Uani 1 1 d . . .
C9 C -0.0595(9) 0.0960(4) -0.0824(9) 0.062(3) Uani 1 1 d . . .
C10 C -0.0021(11) 0.1543(4) -0.1051(11) 0.080(4) Uani 1 1 d . . .
H10A H -0.0437 0.1627 -0.1574 0.120 Uiso 1 1 calc R . .
H10B H 0.0597 0.1635 -0.1128 0.120 Uiso 1 1 calc R . .
H10C H -0.0267 0.1592 -0.0372 0.120 Uiso 1 1 calc R . .
C11 C 0.1435(11) 0.1213(4) -0.2487(10) 0.079(4) Uani 1 1 d . . .
H11A H 0.1121 0.1291 -0.3099 0.118 Uiso 1 1 calc R . .
H11B H 0.1926 0.1068 -0.2687 0.118 Uiso 1 1 calc R . .
H11C H 0.1709 0.1387 -0.2111 0.118 Uiso 1 1 calc R . .
C12 C 0.0989(13) 0.0463(4) -0.2446(10) 0.092(5) Uani 1 1 d . . .
H12A H 0.1597 0.0540 -0.2662 0.139 Uiso 1 1 calc R . .
H12B H 0.0610 0.0417 -0.3050 0.139 Uiso 1 1 calc R . .
H12C H 0.1069 0.0274 -0.2043 0.139 Uiso 1 1 calc R . .
C13 C -0.0848(13) 0.0376(4) -0.1067(12) 0.100(6) Uani 1 1 d . . .
H13A H -0.0426 0.0199 -0.1144 0.150 Uiso 1 1 calc R . .
H13B H -0.1333 0.0365 -0.1590 0.150 Uiso 1 1 calc R . .
H13C H -0.1134 0.0370 -0.0388 0.150 Uiso 1 1 calc R . .
C14 C -0.1504(9) 0.1038(5) -0.0255(10) 0.081(5) Uani 1 1 d . . .
H14A H -0.1450 0.1243 0.0062 0.122 Uiso 1 1 calc R . .
H14B H -0.1617 0.0882 0.0276 0.122 Uiso 1 1 calc R . .
H14C H -0.2022 0.1038 -0.0740 0.122 Uiso 1 1 calc R . .
C15 C 0.2898(8) 0.1021(4) 0.0173(12) 0.070(4) Uani 1 1 d . . .
C16 C 0.2925(10) 0.0775(5) -0.0460(10) 0.072(5) Uani 1 1 d . . .
C17 C 0.2728(10) 0.0507(4) 0.0068(12) 0.073(4) Uani 1 1 d . . .
C18 C 0.2642(9) 0.0586(4) 0.1114(10) 0.059(3) Uani 1 1 d . . .
C19 C 0.2746(9) 0.0920(4) 0.1209(9) 0.062(4) Uani 1 1 d . . .
C20 C 0.3083(14) 0.1372(5) -0.0029(19) 0.140(9) Uani 1 1 d . . .
H20A H 0.2799 0.1496 0.0516 0.210 Uiso 1 1 calc R . .
H20B H 0.2813 0.1431 -0.0688 0.210 Uiso 1 1 calc R . .
H20C H 0.3754 0.1410 -0.0042 0.210 Uiso 1 1 calc R . .
C21 C 0.3310(12) 0.0792(7) -0.1589(11) 0.161(13) Uani 1 1 d . . .
H21A H 0.3053 0.0621 -0.1990 0.242 Uiso 1 1 calc R . .
H21B H 0.3989 0.0777 -0.1579 0.242 Uiso 1 1 calc R . .
H21C H 0.3126 0.0990 -0.1899 0.242 Uiso 1 1 calc R . .
C22 C 0.2768(15) 0.0184(6) -0.038(2) 0.156(11) Uani 1 1 d . . .
H22A H 0.2148 0.0091 -0.0353 0.234 Uiso 1 1 calc R . .
H22B H 0.3200 0.0057 0.0022 0.234 Uiso 1 1 calc R . .
H22C H 0.2980 0.0195 -0.1087 0.234 Uiso 1 1 calc R . .
C23 C 0.2570(11) 0.0350(5) 0.1983(14) 0.116(8) Uani 1 1 d . . .
H23A H 0.2031 0.0400 0.2410 0.174 Uiso 1 1 calc R . .
H23B H 0.3135 0.0358 0.2399 0.174 Uiso 1 1 calc R . .
H23C H 0.2498 0.0142 0.1698 0.174 Uiso 1 1 calc R . .
C24 C 0.2844(10) 0.1095(5) 0.2221(14) 0.117(9) Uani 1 1 d . . .
H24A H 0.2500 0.0985 0.2756 0.176 Uiso 1 1 calc R . .
H24B H 0.2593 0.1305 0.2145 0.176 Uiso 1 1 calc R . .
H24C H 0.3501 0.1107 0.2411 0.176 Uiso 1 1 calc R . .
U2 U 0.17440(4) 0.2500 0.50191(4) 0.03933(14) Uani 1 2 d S . .
S5 S 0.2724(2) 0.21021(9) 0.6175(2) 0.0590(8) Uani 1 1 d . . .
S6 S 0.2298(3) 0.20973(12) 0.8353(3) 0.0840(13) Uani 1 1 d . . .
C25 C 0.2488(8) 0.2340(3) 0.7268(7) 0.052(3) Uani 1 1 d . . .
C26A C 0.262(2) 0.2374(10) 0.944(2) 0.090(16) Uani 0.50 1 d P . .
H26A H 0.2539 0.2268 1.0109 0.108 Uiso 0.50 1 calc PR . .
H26B H 0.3275 0.2439 0.9378 0.108 Uiso 0.50 1 calc PR . .
C26B C 0.197(3) 0.2337(10) 0.9386(18) 0.111(19) Uani 0.50 1 d P . .
H26C H 0.1318 0.2406 0.9294 0.133 Uiso 0.50 1 calc PR . .
H26D H 0.2009 0.2219 1.0032 0.133 Uiso 0.50 1 calc PR . .
C27 C 0.3448(12) 0.2500 0.3977(12) 0.056(4) Uani 1 2 d S . .
C28 C 0.2963(9) 0.2227(3) 0.3626(8) 0.056(3) Uani 1 1 d . . .
C29 C 0.2192(9) 0.2336(3) 0.3020(8) 0.056(3) Uani 1 1 d . . .
C30 C 0.4380(12) 0.2500 0.4580(16) 0.106(10) Uani 1 2 d S . .
H30A H 0.4549 0.2713 0.4757 0.158 Uiso 0.50 1 calc PR . .
H30B H 0.4870 0.2408 0.4157 0.158 Uiso 0.50 1 calc PR . .
H30C H 0.4308 0.2378 0.5207 0.158 Uiso 0.50 1 calc PR . .
C31 C 0.3267(14) 0.1894(4) 0.3748(11) 0.100(6) Uani 1 1 d . . .
H31A H 0.3721 0.1879 0.4303 0.151 Uiso 1 1 calc R . .
H31B H 0.3550 0.1821 0.3110 0.151 Uiso 1 1 calc R . .
H31C H 0.2726 0.1765 0.3910 0.151 Uiso 1 1 calc R . .
C32 C 0.1604(12) 0.2121(5) 0.2343(10) 0.103(7) Uani 1 1 d . . .
H32A H 0.1420 0.1938 0.2736 0.154 Uiso 1 1 calc R . .
H32B H 0.1968 0.2057 0.1748 0.154 Uiso 1 1 calc R . .
H32C H 0.1047 0.2232 0.2115 0.154 Uiso 1 1 calc R . .
C33 C 0.0141(11) 0.2500 0.6243(12) 0.065(6) Uani 1 2 d S . .
C34 C 0.0081(9) 0.2237(4) 0.5602(11) 0.064(4) Uani 1 1 d . . .
C35 C -0.0093(8) 0.2335(3) 0.4579(9) 0.058(3) Uani 1 1 d . . .
C36 C 0.0160(13) 0.2500 0.7431(14) 0.120(13) Uani 1 2 d S . .
H36A H 0.0205 0.2286 0.7680 0.179 Uiso 0.50 1 calc PR . .
H36B H -0.0411 0.2595 0.7692 0.179 Uiso 0.50 1 calc PR . .
H36C H 0.0698 0.2619 0.7670 0.179 Uiso 0.50 1 calc PR . .
C37 C 0.0067(12) 0.1900(5) 0.6012(19) 0.131(9) Uani 1 1 d . . .
H37A H 0.0264 0.1758 0.5470 0.197 Uiso 1 1 calc R . .
H37B H -0.0563 0.1847 0.6232 0.197 Uiso 1 1 calc R . .
H37C H 0.0493 0.1883 0.6594 0.197 Uiso 1 1 calc R . .
C38 C -0.0438(10) 0.2131(5) 0.3709(12) 0.105(7) Uani 1 1 d . . .
H38A H -0.1086 0.2073 0.3834 0.157 Uiso 1 1 calc R . .
H38B H -0.0056 0.1943 0.3670 0.157 Uiso 1 1 calc R . .
H38C H -0.0394 0.2245 0.3063 0.157 Uiso 1 1 calc R . .

loop_
_atom_site_aniso_label
_atom_site_aniso_U_11
_atom_site_aniso_U_22
_atom_site_aniso_U_33
_atom_site_aniso_U_23
_atom_site_aniso_U_13
_atom_site_aniso_U_12
U1 0.0411(2) 0.0473(2) 0.04279(19) -0.00195(17) -0.00234(17) 0.00402(18)
S1 0.068(2) 0.063(2) 0.0526(16) 0.0041(14) -0.0046(15) -0.0092(17)
S2 0.062(2) 0.056(2) 0.0673(18) -0.0081(15) 0.0039(16) 0.0072(17)
S3 0.090(3) 0.126(4) 0.062(2) -0.039(2) 0.0020(19) -0.008(3)
S4 0.087(3) 0.103(3) 0.0593(19) 0.0228(19) 0.0004(19) 0.012(3)
C1 0.043(7) 0.078(10) 0.039(5) 0.003(5) 0.003(5) 0.006(6)
C2 0.041(7) 0.093(11) 0.043(6) -0.016(6) 0.002(5) 0.016(7)
C3 0.26(4) 0.22(4) 0.041(9) -0.025(15) -0.027(14) -0.02(3)
C4 0.45(6) 0.20(4) 0.045(11) -0.018(17) -0.04(2) -0.04(4)
C5 0.064(8) 0.038(7) 0.054(6) -0.004(5) 0.003(5) 0.012(6)
C6 0.055(7) 0.078(10) 0.048(6) 0.001(6) -0.005(5) 0.002(7)
C7 0.079(9) 0.052(8) 0.059(7) -0.001(6) -0.006(7) 0.012(7)
C8 0.076(9) 0.051(8) 0.060(7) 0.000(6) -0.015(7) -0.007(7)
C9 0.055(7) 0.080(10) 0.051(6) 0.005(6) -0.003(6) 0.000(7)
C10 0.094(11) 0.069(11) 0.077(9) 0.010(7) 0.003(8) 0.012(9)
C11 0.083(10) 0.099(12) 0.055(7) 0.009(8) 0.017(7) 0.010(10)
C12 0.136(15) 0.081(12) 0.060(7) -0.017(7) 0.005(10) 0.035(11)
C13 0.134(16) 0.086(13) 0.080(10) 0.007(8) -0.040(10) -0.037(12)
C14 0.045(7) 0.132(16) 0.067(8) 0.011(9) -0.001(6) -0.003(8)
C15 0.037(6) 0.084(11) 0.088(10) 0.030(9) 0.005(6) 0.011(6)
C16 0.058(8) 0.116(16) 0.043(6) -0.010(7) -0.004(6) 0.018(9)
C17 0.059(8) 0.074(10) 0.085(10) -0.016(8) -0.002(7) 0.012(7)
C18 0.044(6) 0.069(9) 0.065(7) 0.015(6) 0.006(6) 0.007(7)
C19 0.060(8) 0.078(11) 0.048(6) -0.014(6) -0.002(5) 0.008(7)
C20 0.089(12) 0.100(17) 0.23(3) 0.058(17) -0.012(16) -0.021(12)
C21 0.071(11) 0.35(4) 0.057(8) 0.008(14) 0.028(8) 0.049(17)
C22 0.106(16) 0.11(2) 0.25(3) -0.084(19) -0.026(18) 0.044(14)
C23 0.052(9) 0.15(2) 0.144(15) 0.095(14) 0.005(10) 0.024(11)
C24 0.053(9) 0.18(2) 0.123(14) -0.093(14) -0.028(9) 0.029(11)
U2 0.0381(3) 0.0431(3) 0.0368(2) 0.000 0.0014(2) 0.000
S5 0.065(2) 0.057(2) 0.0552(16) 0.0017(14) -0.0028(14) 0.0149(17)
S6 0.087(3) 0.105(4) 0.0593(19) 0.034(2) 0.0020(18) 0.001(3)
C25 0.038(6) 0.078(9) 0.040(5) 0.007(5) -0.006(4) 0.010(6)
C26A 0.056(15) 0.15(5) 0.062(16) 0.023(17) -0.020(14) 0.00(2)
C26B 0.10(2) 0.21(6) 0.020(10) 0.023(15) 0.006(14) 0.01(3)
C27 0.047(9) 0.071(13) 0.050(8) 0.000 0.007(7) 0.000
C28 0.060(7) 0.064(9) 0.044(6) 0.006(5) 0.010(5) 0.003(7)
C29 0.062(8) 0.062(8) 0.044(6) 0.000(5) 0.000(5) -0.002(6)
C30 0.025(9) 0.22(3) 0.074(13) 0.000 0.008(9) 0.000
C31 0.165(18) 0.072(11) 0.064(8) 0.005(7) 0.033(10) 0.036(12)
C32 0.123(15) 0.132(18) 0.054(8) -0.031(9) 0.016(9) -0.047(13)
C33 0.029(8) 0.119(19) 0.047(9) 0.000 -0.009(7) 0.000
C34 0.051(7) 0.063(9) 0.078(8) 0.027(7) -0.001(6) 0.000(7)
C35 0.053(7) 0.068(9) 0.052(6) -0.009(5) 0.006(5) 0.022(6)
C36 0.038(10) 0.28(4) 0.045(10) 0.000 0.003(8) 0.000
C37 0.078(12) 0.095(16) 0.22(2) 0.069(16) -0.022(14) -0.038(11)
C38 0.055(8) 0.16(2) 0.098(11) -0.075(12) -0.007(8) -0.016(11)

loop_
_geom_bond_atom_site_label_1
_geom_bond_atom_site_label_2
_geom_bond_distance
_geom_bond_site_symmetry_2
_geom_bond_publ_flag
U1 S1 2.629(3) . ?
U1 S2 2.650(3) . ?
U1 C15 2.676(13) . ?
U1 C5 2.714(12) . ?
U1 C19 2.716(13) . ?
U1 C7 2.727(12) . ?
U1 C6 2.727(11) . ?
U1 C9 2.735(13) . ?
U1 C18 2.737(12) . ?
U1 C17 2.738(14) . ?
U1 C8 2.738(13) . ?
U1 C16 2.753(13) . ?
S1 C1 1.735(12) . ?
S2 C2 1.769(14) . ?
S4 C1 1.756(13) . ?
S4 C4 1.77(3) . ?
S3 C2 1.764(12) . ?
S3 C3 1.78(3) . ?
C1 C2 1.363(19) . ?
C3 C4 1.17(4) . ?
C5 C6 1.404(16) . ?
C5 C9 1.418(18) . ?
C5 C10 1.476(19) . ?
C6 C7 1.452(19) . ?
C6 C11 1.512(18) . ?
C7 C8 1.400(19) . ?
C7 C12 1.504(18) . ?
C8 C9 1.366(19) . ?
C8 C13 1.46(2) . ?
C9 C14 1.512(18) . ?
C15 C16 1.32(2) . ?
C15 C19 1.411(18) . ?
C15 C20 1.53(2) . ?
C16 C17 1.35(2) . ?
C16 C21 1.549(18) . ?
C17 C18 1.388(18) . ?
C17 C22 1.48(2) . ?
C18 C19 1.43(2) . ?
C18 C23 1.498(18) . ?
C19 C24 1.499(17) . ?
U2 S5 2.633(3) 7_565 ?
U2 S5 2.633(3) . ?
U2 C34 2.702(13) . ?
U2 C34 2.702(13) 7_565 ?
U2 C29 2.730(11) . ?
U2 C29 2.730(11) 7_565 ?
U2 C28 2.735(12) 7_565 ?
U2 C28 2.735(12) . ?
U2 C35 2.743(12) . ?
U2 C35 2.743(12) 7_565 ?
U2 C27 2.751(16) . ?
U2 C33 2.753(16) . ?
S5 C25 1.756(11) . ?
S6 C26B 1.73(3) . ?
S6 C25 1.747(11) . ?
S6 C26A 1.88(3) . ?
C25 C25 1.36(3) 7_565 ?
C26A C26B 1.53(4) 7_565 ?
C26B C26A 1.53(4) 7_565 ?
C27 C28 1.416(16) . ?
C27 C28 1.416(16) 7_565 ?
C27 C30 1.53(2) . ?
C28 C29 1.414(16) . ?
C28 C31 1.48(2) . ?
C29 C29 1.39(3) 7_565 ?
C29 C32 1.504(18) . ?
C33 C34 1.385(17) . ?
C33 C34 1.385(17) 7_565 ?
C33 C36 1.52(2) . ?
C34 C35 1.399(17) . ?
C34 C37 1.52(2) . ?
C35 C35 1.39(3) 7_565 ?
C35 C38 1.492(17) . ?
